data_4105235
loop_
_publ_author_name
'Michaela Zirngast'
'Michaela Flock'
'Judith Baumgartner'
'Christoph Marschner'

_publ_section_title
;
 Group 4 Metallocene Complexes of Disilenes, Digermenes, and a Silagermene
;
_journal_name_full 'Journal of the American Chemical Society'
_journal_page_first 15952
_journal_page_last 15962
_journal_paper_doi 10.1021/ja905654r
_journal_volume 131
_journal_year 2009
_chemical_formula_sum 'C22 H47 P Si5 Zr'
_chemical_formula_weight 574.24
_chemical_name_systematic
; 
 ? 
;
_space_group_IT_number 19
_symmetry_cell_setting orthorhombic
_symmetry_space_group_name_Hall 'P 2ac 2ab'
_symmetry_space_group_name_H-M 'P 21 21 21'
_atom_sites_solution_hydrogens geom
_atom_sites_solution_primary direct
_atom_sites_solution_secondary difmap
_audit_creation_method SHELXL-97
_cell_angle_alpha 90.00
_cell_angle_beta 90.00
_cell_angle_gamma 90.00
_cell_formula_units_Z 4
_cell_length_a 11.365(2)
_cell_length_b 15.798(3)
_cell_length_c 17.117(3)
_cell_measurement_reflns_used 2082
_cell_measurement_temperature 100(2)
_cell_measurement_theta_max 38.391
_cell_measurement_theta_min 4.274
_cell_volume 3073.3(10)
_computing_cell_refinement 'Bruker XSCANS'
_computing_data_collection 'Bruker XSCANS'
_computing_data_reduction 'Bruker SHELXTL'
_computing_molecular_graphics 'Bruker SHELXTL'
_computing_publication_material 'Bruker SHELXTL'
_computing_structure_refinement 'SHELXL-97 (Sheldrick, 1997)'
_computing_structure_solution 'SHELXS-97 (Sheldrick, 1990)'
_diffrn_ambient_temperature 100(2)
_diffrn_measured_fraction_theta_full 0.999
_diffrn_measured_fraction_theta_max 0.999
_diffrn_measurement_device_type 'SMART APEX'
_diffrn_measurement_method '\w scans'
_diffrn_radiation_monochromator graphite
_diffrn_radiation_source 'fine-focus sealed tube'
_diffrn_radiation_type MoK\a
_diffrn_radiation_wavelength 0.71073
_diffrn_reflns_av_R_equivalents 0.1954
_diffrn_reflns_av_sigmaI/netI 0.1694
_diffrn_reflns_limit_h_max 13
_diffrn_reflns_limit_h_min -13
_diffrn_reflns_limit_k_max 18
_diffrn_reflns_limit_k_min -18
_diffrn_reflns_limit_l_max 20
_diffrn_reflns_limit_l_min -20
_diffrn_reflns_number 21943
_diffrn_reflns_theta_full 25.00
_diffrn_reflns_theta_max 25.00
_diffrn_reflns_theta_min 1.75
_exptl_absorpt_coefficient_mu 0.613
_exptl_absorpt_correction_T_max 0.8872
_exptl_absorpt_correction_T_min 0.8140
_exptl_absorpt_correction_type multi-scan
_exptl_absorpt_process_details SADABS
_exptl_crystal_colour red
_exptl_crystal_density_diffrn 1.241
_exptl_crystal_description blocks
_exptl_crystal_F_000 1216
_exptl_crystal_size_max 0.35
_exptl_crystal_size_mid 0.28
_exptl_crystal_size_min 0.20
_refine_diff_density_max 0.741
_refine_diff_density_min -0.552
_refine_diff_density_rms 0.098
_refine_ls_abs_structure_details 'Flack H D (1983), Acta Cryst. A39, 876-881'
_refine_ls_abs_structure_Flack 0.08(8)
_refine_ls_extinction_method none
_refine_ls_goodness_of_fit_ref 0.889
_refine_ls_hydrogen_treatment mixed
_refine_ls_matrix_type full
_refine_ls_number_parameters 279
_refine_ls_number_reflns 5417
_refine_ls_number_restraints 0
_refine_ls_restrained_S_all 0.889
_refine_ls_R_factor_all 0.1111
_refine_ls_R_factor_gt 0.0646
_refine_ls_shift/su_max 0.003
_refine_ls_shift/su_mean 0.000
_refine_ls_structure_factor_coef Fsqd
_refine_ls_weighting_details 'calc w=1/[\s^2^(Fo^2^)+(0.0381P)^2^+0.0000P] where P=(Fo^2^+2Fc^2^)/3'
_refine_ls_weighting_scheme calc
_refine_ls_wR_factor_gt 0.1102
_refine_ls_wR_factor_ref 0.1255
_reflns_number_gt 3306
_reflns_number_total 5417
_reflns_threshold_expression >2sigma(I)
_cod_data_source_file ja905654r_si_002_2.cif
_cod_data_source_block 559j_5a
_cod_database_code 4105235

loop_
_symmetry_equiv_pos_as_xyz
'x, y, z'
'-x+1/2, -y, z+1/2'
'x+1/2, -y+1/2, -z'
'-x, y+1/2, -z+1/2'

loop_
_atom_site_label
_atom_site_type_symbol
_atom_site_fract_x
_atom_site_fract_y
_atom_site_fract_z
_atom_site_U_iso_or_equiv
_atom_site_adp_type
_atom_site_occupancy
_atom_site_symmetry_multiplicity
_atom_site_calc_flag
_atom_site_refinement_flags
Zr1 Zr 0.88340(7) 0.87901(5) 0.77410(5) 0.0307(2) Uani 1 1 d .
P1 P 0.8114(2) 0.96583(14) 0.64407(14) 0.0408(6) Uani 1 1 d .
Si1 Si 0.7243(3) 0.65650(16) 0.92186(15) 0.0479(8) Uani 1 1 d .
Si2 Si 0.8050(2) 0.71632(15) 0.80972(13) 0.0350(6) Uani 1 1 d .
Si3 Si 0.70031(19) 0.77399(13) 0.70748(13) 0.0308(6) Uani 1 1 d .
Si4 Si 0.7211(2) 0.67846(18) 0.60451(16) 0.0542(8) Uani 1 1 d .
Si5 Si 0.49480(19) 0.78591(15) 0.72602(17) 0.0399(6) Uani 1 1 d .
C1 C 0.9015(11) 0.9547(7) 0.9003(6) 0.067(3) Uani 1 1 d .
H1 H 0.9783 0.9589 0.9217 0.080 Uiso 1 1 calc R
C2 C 0.8530(9) 1.0143(6) 0.8473(6) 0.061(3) Uani 1 1 d .
H2 H 0.8896 1.0640 0.8278 0.073 Uiso 1 1 calc R
C3 C 0.7370(9) 0.9837(6) 0.8294(5) 0.057(3) Uani 1 1 d .
H3 H 0.6815 1.0090 0.7951 0.069 Uiso 1 1 calc R
C4 C 0.7220(8) 0.9083(5) 0.8732(5) 0.041(2) Uani 1 1 d .
H4 H 0.6536 0.8737 0.8740 0.049 Uiso 1 1 calc R
C5 C 0.8284(8) 0.8935(8) 0.9161(6) 0.064(3) Uani 1 1 d .
H5 H 0.8431 0.8471 0.9501 0.076 Uiso 1 1 calc R
C6 C 1.0967(8) 0.9197(8) 0.7747(10) 0.090(5) Uani 1 1 d .
H6 H 1.1171 0.9705 0.8011 0.107 Uiso 1 1 calc R
C7 C 1.0667(8) 0.9088(7) 0.6962(7) 0.055(3) Uani 1 1 d .
H7 H 1.0655 0.9521 0.6577 0.066 Uiso 1 1 calc R
C8 C 1.0893(10) 0.8349(12) 0.8060(7) 0.087(5) Uani 1 1 d .
H8 H 1.1046 0.8186 0.8584 0.105 Uiso 1 1 calc R
C9 C 1.0572(9) 0.7843(7) 0.7483(10) 0.081(5) Uani 1 1 d .
H9 H 1.0481 0.7247 0.7529 0.097 Uiso 1 1 calc R
C10 C 1.0397(8) 0.8268(9) 0.6843(7) 0.062(3) Uani 1 1 d .
H10 H 1.0122 0.8036 0.6364 0.074 Uiso 1 1 calc R
C11 C 0.8566(9) 0.9247(7) 0.5495(5) 0.083(4) Uani 1 1 d .
H11A H 0.8321 0.9641 0.5083 0.124 Uiso 1 1 calc R
H11B H 0.8196 0.8695 0.5407 0.124 Uiso 1 1 calc R
H11C H 0.9423 0.9184 0.5485 0.124 Uiso 1 1 calc R
C12 C 0.8580(9) 1.0762(5) 0.6397(7) 0.088(4) Uani 1 1 d .
H12A H 0.9442 1.0789 0.6396 0.132 Uiso 1 1 calc R
H12B H 0.8275 1.1066 0.6853 0.132 Uiso 1 1 calc R
H12C H 0.8275 1.1022 0.5919 0.132 Uiso 1 1 calc R
C13 C 0.6543(7) 0.9813(5) 0.6235(5) 0.042(2) Uani 1 1 d .
H13A H 0.6451 1.0234 0.5818 0.063 Uiso 1 1 calc R
H13B H 0.6145 1.0014 0.6708 0.063 Uiso 1 1 calc R
H13C H 0.6194 0.9276 0.6069 0.063 Uiso 1 1 calc R
C14 C 0.6041(11) 0.7223(7) 0.9681(6) 0.098(4) Uani 1 1 d .
H14A H 0.5500 0.6852 0.9967 0.147 Uiso 1 1 calc R
H14B H 0.5607 0.7526 0.9272 0.147 Uiso 1 1 calc R
H14C H 0.6392 0.7632 1.0042 0.147 Uiso 1 1 calc R
C15 C 0.6576(9) 0.5492(6) 0.8973(5) 0.067(3) Uani 1 1 d .
H15A H 0.7204 0.5096 0.8833 0.100 Uiso 1 1 calc R
H15B H 0.6033 0.5554 0.8531 0.100 Uiso 1 1 calc R
H15C H 0.6147 0.5276 0.9427 0.100 Uiso 1 1 calc R
C16 C 0.8373(9) 0.6365(7) 0.9963(5) 0.099(4) Uani 1 1 d .
H16A H 0.8622 0.6903 1.0195 0.149 Uiso 1 1 calc R
H16B H 0.9052 0.6088 0.9719 0.149 Uiso 1 1 calc R
H16C H 0.8050 0.5997 1.0371 0.149 Uiso 1 1 calc R
C17 C 0.8799(8) 0.6442(5) 0.5888(5) 0.059(3) Uani 1 1 d .
H17A H 0.9178 0.6352 0.6395 0.089 Uiso 1 1 calc R
H17B H 0.9222 0.6884 0.5600 0.089 Uiso 1 1 calc R
H17C H 0.8815 0.5915 0.5587 0.089 Uiso 1 1 calc R
C18 C 0.6684(10) 0.7220(8) 0.5084(5) 0.105(5) Uani 1 1 d .
H18A H 0.7032 0.6894 0.4656 0.157 Uiso 1 1 calc R
H18B H 0.6921 0.7815 0.5038 0.157 Uiso 1 1 calc R
H18C H 0.5825 0.7180 0.5058 0.157 Uiso 1 1 calc R
C19 C 0.6367(12) 0.5801(7) 0.6220(7) 0.130(6) Uani 1 1 d .
H19A H 0.5524 0.5932 0.6233 0.195 Uiso 1 1 calc R
H19B H 0.6604 0.5554 0.6721 0.195 Uiso 1 1 calc R
H19C H 0.6525 0.5397 0.5798 0.195 Uiso 1 1 calc R
C20 C 0.4276(8) 0.6883(6) 0.7660(7) 0.104(4) Uani 1 1 d .
H20A H 0.4545 0.6798 0.8198 0.155 Uiso 1 1 calc R
H20B H 0.4511 0.6398 0.7339 0.155 Uiso 1 1 calc R
H20C H 0.3418 0.6938 0.7653 0.155 Uiso 1 1 calc R
C21 C 0.4169(8) 0.8008(7) 0.6307(5) 0.080(4) Uani 1 1 d .
H21A H 0.4350 0.7532 0.5960 0.120 Uiso 1 1 calc R
H21B H 0.4430 0.8537 0.6064 0.120 Uiso 1 1 calc R
H21C H 0.3318 0.8032 0.6398 0.120 Uiso 1 1 calc R
C22 C 0.4444(7) 0.8799(6) 0.7860(5) 0.074(3) Uani 1 1 d .
H22A H 0.3584 0.8839 0.7840 0.111 Uiso 1 1 calc R
H22B H 0.4790 0.9318 0.7647 0.111 Uiso 1 1 calc R
H22C H 0.4697 0.8726 0.8403 0.111 Uiso 1 1 calc R
H90 H 0.858(5) 0.645(3) 0.787(3) 0.024(17) Uiso 1 1 d .

loop_
_atom_site_aniso_label
_atom_site_aniso_U_11
_atom_site_aniso_U_22
_atom_site_aniso_U_33
_atom_site_aniso_U_23
_atom_site_aniso_U_13
_atom_site_aniso_U_12
Zr1 0.0222(4) 0.0380(4) 0.0318(4) -0.0012(4) 0.0007(4) -0.0036(4)
P1 0.0303(14) 0.0378(14) 0.0544(16) 0.0133(12) -0.0004(13) -0.0001(11)
Si1 0.0460(19) 0.0519(17) 0.0458(16) 0.0166(13) 0.0060(15) 0.0007(13)
Si2 0.0280(14) 0.0418(14) 0.0351(14) 0.0066(11) -0.0022(12) 0.0023(12)
Si3 0.0259(13) 0.0303(12) 0.0363(15) 0.0007(11) -0.0055(12) -0.0010(10)
Si4 0.0418(19) 0.0565(18) 0.064(2) -0.0313(15) -0.0122(16) 0.0082(14)
Si5 0.0235(13) 0.0446(15) 0.0517(16) 0.0069(16) -0.0046(15) -0.0036(10)
C1 0.067(9) 0.074(8) 0.059(7) -0.022(6) 0.010(7) -0.010(7)
C2 0.064(8) 0.050(6) 0.069(7) -0.013(6) 0.037(7) -0.023(6)
C3 0.053(7) 0.079(8) 0.041(6) -0.018(6) 0.002(6) 0.025(6)
C4 0.028(6) 0.059(7) 0.036(5) -0.008(5) 0.009(5) 0.002(4)
C5 0.036(6) 0.102(9) 0.052(6) -0.011(7) -0.002(5) -0.011(7)
C6 0.021(6) 0.100(10) 0.147(13) -0.083(10) 0.006(9) -0.015(6)
C7 0.019(6) 0.069(8) 0.076(8) 0.036(6) 0.012(6) -0.003(5)
C8 0.029(7) 0.187(16) 0.046(7) 0.031(9) 0.001(6) 0.008(9)
C9 0.030(7) 0.065(8) 0.147(15) 0.044(10) 0.028(8) 0.011(6)
C10 0.022(6) 0.089(9) 0.075(9) -0.012(8) 0.016(6) 0.009(6)
C11 0.042(8) 0.163(12) 0.043(6) 0.037(6) 0.009(6) 0.027(7)
C12 0.061(8) 0.053(7) 0.150(11) 0.041(7) -0.028(8) -0.016(6)
C13 0.028(6) 0.043(5) 0.055(6) 0.005(5) -0.003(5) 0.010(4)
C14 0.111(11) 0.099(9) 0.084(8) 0.020(7) 0.065(9) -0.004(9)
C15 0.066(8) 0.071(7) 0.064(7) 0.024(6) 0.002(6) -0.016(6)
C16 0.082(9) 0.130(10) 0.086(8) 0.066(8) -0.044(7) -0.044(8)
C17 0.064(7) 0.060(7) 0.053(6) -0.023(5) -0.025(6) 0.025(6)
C18 0.090(10) 0.175(12) 0.049(7) -0.063(8) -0.039(7) 0.069(9)
C19 0.116(12) 0.091(9) 0.184(14) -0.091(9) 0.030(12) -0.034(9)
C20 0.033(6) 0.085(8) 0.193(13) 0.063(9) 0.006(8) -0.013(5)
C21 0.042(7) 0.105(9) 0.092(9) 0.009(7) -0.022(7) 0.002(6)
C22 0.029(5) 0.108(8) 0.085(8) -0.005(8) -0.003(6) 0.010(6)

loop_
_atom_type_symbol
_atom_type_description
_atom_type_scat_dispersion_real
_atom_type_scat_dispersion_imag
_atom_type_scat_source
C C 0.0033 0.0016 'International Tables Vol C Tables 4.2.6.8 and 6.1.1.4'
H H 0.0000 0.0000 'International Tables Vol C Tables 4.2.6.8 and 6.1.1.4'
P P 0.1023 0.0942 'International Tables Vol C Tables 4.2.6.8 and 6.1.1.4'
Si Si 0.0817 0.0704 'International Tables Vol C Tables 4.2.6.8 and 6.1.1.4'
Zr Zr -2.9673 0.5597 'International Tables Vol C Tables 4.2.6.8 and 6.1.1.4'

loop_
_geom_angle_atom_site_label_1
_geom_angle_atom_site_label_2
_geom_angle_atom_site_label_3
_geom_angle
C1 Zr1 C10 129.7(4)
C1 Zr1 C2 33.1(3)
C10 Zr1 C2 133.7(4)
C1 Zr1 C8 82.3(5)
C10 Zr1 C8 51.3(4)
C2 Zr1 C8 104.9(5)
C1 Zr1 C6 78.1(4)
C10 Zr1 C6 53.0(3)
C2 Zr1 C6 85.0(3)
C8 Zr1 C6 33.5(3)
C1 Zr1 C9 112.0(5)
C10 Zr1 C9 30.1(3)
C2 Zr1 C9 134.8(4)
C8 Zr1 C9 30.6(3)
C6 Zr1 C9 52.7(3)
C1 Zr1 C7 107.6(4)
C10 Zr1 C7 31.2(3)
C2 Zr1 C7 102.7(4)
C8 Zr1 C7 52.7(3)
C6 Zr1 C7 32.2(3)
C9 Zr1 C7 50.9(3)
C1 Zr1 C5 30.2(3)
C10 Zr1 C5 143.4(4)
C2 Zr1 C5 53.5(3)
C8 Zr1 C5 92.7(4)
C6 Zr1 C5 102.3(4)
C9 Zr1 C5 114.7(5)
C7 Zr1 C5 134.3(4)
C1 Zr1 C3 54.0(4)
C10 Zr1 C3 156.5(4)
C2 Zr1 C3 33.2(3)
C8 Zr1 C3 135.7(5)
C6 Zr1 C3 117.8(3)
C9 Zr1 C3 166.0(4)
C7 Zr1 C3 128.3(4)
C5 Zr1 C3 54.3(3)
C1 Zr1 C4 52.4(3)
C10 Zr1 C4 171.0(4)
C2 Zr1 C4 53.9(3)
C8 Zr1 C4 125.5(3)
C6 Zr1 C4 130.4(4)
C9 Zr1 C4 142.4(4)
C7 Zr1 C4 156.5(4)
C5 Zr1 C4 32.9(3)
C3 Zr1 C4 32.5(3)
C1 Zr1 P1 119.4(3)
C10 Zr1 P1 83.0(3)
C2 Zr1 P1 86.5(3)
C8 Zr1 P1 126.6(3)
C6 Zr1 P1 99.4(4)
C9 Zr1 P1 112.9(4)
C7 Zr1 P1 74.0(2)
C5 Zr1 P1 131.6(3)
C3 Zr1 P1 77.3(2)
C4 Zr1 P1 103.6(2)
C1 Zr1 Si2 106.3(3)
C10 Zr1 Si2 93.3(3)
C2 Zr1 Si2 129.3(2)
C8 Zr1 Si2 89.7(4)
C6 Zr1 Si2 123.0(4)
C9 Zr1 Si2 75.0(3)
C7 Zr1 Si2 123.6(3)
C5 Zr1 Si2 78.1(3)
C3 Zr1 Si2 108.1(3)
C4 Zr1 Si2 77.9(2)
P1 Zr1 Si2 122.95(7)
C11 P1 C12 102.9(5)
C11 P1 C13 98.7(4)
C12 P1 C13 98.5(4)
C11 P1 Zr1 117.4(3)
C12 P1 Zr1 115.2(4)
C13 P1 Zr1 120.9(3)
C16 Si1 C14 108.1(5)
C16 Si1 C15 106.2(5)
C14 Si1 C15 107.1(5)
C16 Si1 Si2 111.4(3)
C14 Si1 Si2 114.0(3)
C15 Si1 Si2 109.6(3)
Si3 Si2 Si1 125.66(14)
Si3 Si2 Zr1 68.55(8)
Si1 Si2 Zr1 132.89(12)
Si2 Si3 Si4 105.41(12)
Si2 Si3 Si5 116.09(13)
Si4 Si3 Si5 104.65(13)
Si2 Si3 Zr1 63.65(8)
Si4 Si3 Zr1 126.56(12)
Si5 Si3 Zr1 127.69(11)
C19 Si4 C18 106.5(6)
C19 Si4 C17 106.0(5)
C18 Si4 C17 106.4(4)
C19 Si4 Si3 111.6(4)
C18 Si4 Si3 113.1(4)
C17 Si4 Si3 112.7(3)
C20 Si5 C21 103.4(5)
C20 Si5 C22 109.1(5)
C21 Si5 C22 103.4(5)
C20 Si5 Si3 113.0(3)
C21 Si5 Si3 111.1(3)
C22 Si5 Si3 115.7(3)
C5 C1 C2 112.2(11)
C5 C1 Zr1 76.7(6)
C2 C1 Zr1 74.4(6)
C1 C2 C3 105.6(9)
C1 C2 Zr1 72.5(5)
C3 C2 Zr1 74.5(5)
C4 C3 C2 106.3(9)
C4 C3 Zr1 74.2(5)
C2 C3 Zr1 72.3(5)
C3 C4 C5 107.8(9)
C3 C4 Zr1 73.4(5)
C5 C4 Zr1 72.7(5)
C1 C5 C4 108.1(11)
C1 C5 Zr1 73.1(6)
C4 C5 Zr1 74.4(5)
C7 C6 C8 103.2(9)
C7 C6 Zr1 74.3(5)
C8 C6 Zr1 73.0(6)
C10 C7 C6 108.7(10)
C10 C7 Zr1 73.3(6)
C6 C7 Zr1 73.5(6)
C9 C8 C6 107.4(11)
C9 C8 Zr1 75.4(7)
C6 C8 Zr1 73.5(7)
C10 C9 C8 111.1(12)
C10 C9 Zr1 73.8(6)
C8 C9 Zr1 74.1(8)
C9 C10 C7 109.5(12)
C9 C10 Zr1 76.1(7)
C7 C10 Zr1 75.5(6)

loop_
_geom_bond_atom_site_label_1
_geom_bond_atom_site_label_2
_geom_bond_distance
Zr1 C1 2.477(9)
Zr1 C10 2.490(9)
Zr1 C2 2.502(9)
Zr1 C8 2.502(11)
Zr1 C6 2.508(10)
Zr1 C9 2.517(10)
Zr1 C7 2.518(8)
Zr1 C5 2.520(10)
Zr1 C3 2.530(9)
Zr1 C4 2.541(8)
Zr1 P1 2.740(2)
Zr1 Si2 2.788(3)
P1 C11 1.819(9)
P1 C12 1.824(8)
P1 C13 1.836(8)
Si1 C16 1.837(9)
Si1 C14 1.890(11)
Si1 C15 1.903(9)
Si1 Si2 2.328(3)
Si2 Si3 2.304(3)
Si3 Si4 2.332(3)
Si3 Si5 2.365(3)
Si4 C19 1.851(11)
Si4 C18 1.881(10)
Si4 C17 1.903(9)
Si5 C20 1.851(9)
Si5 C21 1.871(9)
Si5 C22 1.894(10)
C1 C5 1.303(13)
C1 C2 1.418(13)
C2 C3 1.437(12)
C3 C4 1.418(11)
C4 C5 1.434(11)
C6 C7 1.395(14)
C6 C8 1.445(15)
C7 C10 1.348(13)
C8 C9 1.323(15)
C9 C10 1.300(14)

loop_
_geom_torsion_atom_site_label_1
_geom_torsion_atom_site_label_2
_geom_torsion_atom_site_label_3
_geom_torsion_atom_site_label_4
_geom_torsion
C1 Zr1 P1 C11 154.7(5)
C10 Zr1 P1 C11 22.7(5)
C2 Zr1 P1 C11 157.5(5)
C8 Zr1 P1 C11 51.5(7)
C6 Zr1 P1 C11 73.2(5)
C9 Zr1 P1 C11 19.8(5)
C7 Zr1 P1 C11 53.2(5)
C5 Zr1 P1 C11 -171.0(5)
C3 Zr1 P1 C11 -170.2(5)
C4 Zr1 P1 C11 -151.0(4)
Si2 Zr1 P1 C11 -66.7(4)
C1 Zr1 P1 C12 33.3(5)
C10 Zr1 P1 C12 -98.7(5)
C2 Zr1 P1 C12 36.1(5)
C8 Zr1 P1 C12 -69.9(7)
C6 Zr1 P1 C12 -48.2(5)
C9 Zr1 P1 C12 -101.6(5)
C7 Zr1 P1 C12 -68.1(5)
C5 Zr1 P1 C12 67.7(5)
C3 Zr1 P1 C12 68.4(5)
C4 Zr1 P1 C12 87.6(4)
Si2 Zr1 P1 C12 171.9(4)
C1 Zr1 P1 C13 -84.7(5)
C10 Zr1 P1 C13 143.2(4)
C2 Zr1 P1 C13 -81.9(4)
C8 Zr1 P1 C13 172.1(6)
C6 Zr1 P1 C13 -166.2(4)
C9 Zr1 P1 C13 140.4(4)
C7 Zr1 P1 C13 173.8(5)
C5 Zr1 P1 C13 -50.4(5)
C3 Zr1 P1 C13 -49.7(4)
C4 Zr1 P1 C13 -30.5(4)
Si2 Zr1 P1 C13 53.9(3)
C16 Si1 Si2 Si3 -169.3(4)
C14 Si1 Si2 Si3 -46.6(5)
C15 Si1 Si2 Si3 73.5(4)
C16 Si1 Si2 Zr1 -76.3(5)
C14 Si1 Si2 Zr1 46.4(5)
C15 Si1 Si2 Zr1 166.5(3)
C1 Zr1 Si2 Si3 133.7(3)
C10 Zr1 Si2 Si3 -93.2(3)
C2 Zr1 Si2 Si3 106.4(4)
C8 Zr1 Si2 Si3 -144.4(3)
C6 Zr1 Si2 Si3 -140.2(4)
C9 Zr1 Si2 Si3 -117.3(4)
C7 Zr1 Si2 Si3 -101.4(3)
C5 Zr1 Si2 Si3 122.8(2)
C3 Zr1 Si2 Si3 76.9(2)
C4 Zr1 Si2 Si3 89.1(2)
P1 Zr1 Si2 Si3 -9.44(12)
C1 Zr1 Si2 Si1 14.3(3)
C10 Zr1 Si2 Si1 147.5(3)
C2 Zr1 Si2 Si1 -12.9(4)
C8 Zr1 Si2 Si1 96.3(3)
C6 Zr1 Si2 Si1 100.5(4)
C9 Zr1 Si2 Si1 123.4(4)
C7 Zr1 Si2 Si1 139.2(4)
C5 Zr1 Si2 Si1 3.4(3)
C3 Zr1 Si2 Si1 -42.4(3)
C4 Zr1 Si2 Si1 -30.2(3)
P1 Zr1 Si2 Si1 -128.77(16)
Si1 Si2 Si3 Si4 -108.26(18)
Zr1 Si2 Si3 Si4 123.57(12)
Si1 Si2 Si3 Si5 7.0(2)
Zr1 Si2 Si3 Si5 -121.14(12)
Si1 Si2 Si3 Zr1 128.17(16)
C1 Zr1 Si3 Si2 -71.1(4)
C10 Zr1 Si3 Si2 90.3(3)
C2 Zr1 Si3 Si2 -113.5(3)
C8 Zr1 Si3 Si2 46.6(3)
C6 Zr1 Si3 Si2 86.8(8)
C9 Zr1 Si3 Si2 60.3(4)
C7 Zr1 Si3 Si2 110.1(3)
C5 Zr1 Si3 Si2 -58.3(3)
C3 Zr1 Si3 Si2 -112.0(3)
C4 Zr1 Si3 Si2 -81.6(2)
P1 Zr1 Si3 Si2 171.83(10)
C1 Zr1 Si3 Si4 -161.3(4)
C10 Zr1 Si3 Si4 0.2(4)
C2 Zr1 Si3 Si4 156.4(3)
C8 Zr1 Si3 Si4 -43.5(4)
C6 Zr1 Si3 Si4 -3.3(8)
C9 Zr1 Si3 Si4 -29.8(4)
C7 Zr1 Si3 Si4 20.0(3)
C5 Zr1 Si3 Si4 -148.4(3)
C3 Zr1 Si3 Si4 157.8(3)
C4 Zr1 Si3 Si4 -171.7(2)
P1 Zr1 Si3 Si4 81.72(14)
Si2 Zr1 Si3 Si4 -90.12(15)
C1 Zr1 Si3 Si5 32.6(4)
C10 Zr1 Si3 Si5 -165.9(3)
C2 Zr1 Si3 Si5 -9.8(3)
C8 Zr1 Si3 Si5 150.3(3)
C6 Zr1 Si3 Si5 -169.5(8)
C9 Zr1 Si3 Si5 164.1(4)
C7 Zr1 Si3 Si5 -146.2(3)
C5 Zr1 Si3 Si5 45.5(3)
C3 Zr1 Si3 Si5 -8.3(3)
C4 Zr1 Si3 Si5 22.1(2)
P1 Zr1 Si3 Si5 -84.42(14)
Si2 Zr1 Si3 Si5 103.74(16)
Si2 Si3 Si4 C19 71.5(5)
Si5 Si3 Si4 C19 -51.5(5)
Zr1 Si3 Si4 C19 139.8(5)
Si2 Si3 Si4 C18 -168.5(4)
Si5 Si3 Si4 C18 68.6(5)
Zr1 Si3 Si4 C18 -100.1(5)
Si2 Si3 Si4 C17 -47.8(4)
Si5 Si3 Si4 C17 -170.7(3)
Zr1 Si3 Si4 C17 20.6(4)
Si2 Si3 Si5 C20 -46.5(5)
Si4 Si3 Si5 C20 69.2(5)
Zr1 Si3 Si5 C20 -122.3(5)
Si2 Si3 Si5 C21 -162.2(4)
Si4 Si3 Si5 C21 -46.5(4)
Zr1 Si3 Si5 C21 122.0(4)
Si2 Si3 Si5 C22 80.3(4)
Si4 Si3 Si5 C22 -164.0(4)
Zr1 Si3 Si5 C22 4.6(4)
C10 Zr1 C1 C5 -130.3(8)
C2 Zr1 C1 C5 118.0(11)
C8 Zr1 C1 C5 -109.0(8)
C6 Zr1 C1 C5 -142.7(9)
C9 Zr1 C1 C5 -101.6(8)
C7 Zr1 C1 C5 -155.8(7)
C3 Zr1 C1 C5 79.3(8)
C4 Zr1 C1 C5 38.4(7)
P1 Zr1 C1 C5 123.1(7)
Si2 Zr1 C1 C5 -21.6(8)
C10 Zr1 C1 C2 111.7(8)
C8 Zr1 C1 C2 133.1(7)
C6 Zr1 C1 C2 99.3(8)
C9 Zr1 C1 C2 140.4(6)
C7 Zr1 C1 C2 86.3(7)
C5 Zr1 C1 C2 -118.0(11)
C3 Zr1 C1 C2 -38.7(6)
C4 Zr1 C1 C2 -79.5(7)
P1 Zr1 C1 C2 5.1(8)
Si2 Zr1 C1 C2 -139.5(6)
C5 C1 C2 C3 -0.5(12)
Zr1 C1 C2 C3 67.7(6)
C5 C1 C2 Zr1 -68.2(8)
C10 Zr1 C2 C1 -98.8(8)
C8 Zr1 C2 C1 -48.5(7)
C6 Zr1 C2 C1 -75.7(8)
C9 Zr1 C2 C1 -56.3(9)
C7 Zr1 C2 C1 -102.9(7)
C5 Zr1 C2 C1 33.6(6)
C3 Zr1 C2 C1 112.4(9)
C4 Zr1 C2 C1 74.8(7)
P1 Zr1 C2 C1 -175.5(7)
Si2 Zr1 C2 C1 53.7(8)
C1 Zr1 C2 C3 -112.4(9)
C10 Zr1 C2 C3 148.8(6)
C8 Zr1 C2 C3 -160.9(7)
C6 Zr1 C2 C3 171.9(8)
C9 Zr1 C2 C3 -168.7(7)
C7 Zr1 C2 C3 144.8(6)
C5 Zr1 C2 C3 -78.8(6)
C4 Zr1 C2 C3 -37.6(5)
P1 Zr1 C2 C3 72.1(6)
Si2 Zr1 C2 C3 -58.7(8)
C1 C2 C3 C4 0.6(10)
Zr1 C2 C3 C4 67.0(6)
C1 C2 C3 Zr1 -66.3(6)
C1 Zr1 C3 C4 -74.7(6)
C10 Zr1 C3 C4 177.1(8)
C2 Zr1 C3 C4 -113.3(9)
C8 Zr1 C3 C4 -86.5(8)
C6 Zr1 C3 C4 -122.5(7)
C9 Zr1 C3 C4 -78.2(17)
C7 Zr1 C3 C4 -159.2(6)
C5 Zr1 C3 C4 -37.2(5)
P1 Zr1 C3 C4 143.4(6)
Si2 Zr1 C3 C4 22.6(6)
C1 Zr1 C3 C2 38.6(6)
C10 Zr1 C3 C2 -69.5(11)
C8 Zr1 C3 C2 26.9(10)
C6 Zr1 C3 C2 -9.1(9)
C9 Zr1 C3 C2 35.2(19)
C7 Zr1 C3 C2 -45.8(8)
C5 Zr1 C3 C2 76.1(6)
C4 Zr1 C3 C2 113.3(9)
P1 Zr1 C3 C2 -103.2(7)
Si2 Zr1 C3 C2 135.9(6)
C2 C3 C4 C5 -0.6(10)
Zr1 C3 C4 C5 65.1(6)
C2 C3 C4 Zr1 -65.7(6)
C1 Zr1 C4 C3 80.1(6)
C10 Zr1 C4 C3 -173(2)
C2 Zr1 C4 C3 38.5(6)
C8 Zr1 C4 C3 121.1(8)
C6 Zr1 C4 C3 78.6(8)
C9 Zr1 C4 C3 157.2(7)
C7 Zr1 C4 C3 44.3(10)
C5 Zr1 C4 C3 115.3(9)
P1 Zr1 C4 C3 -36.7(6)
Si2 Zr1 C4 C3 -158.1(6)
C1 Zr1 C4 C5 -35.2(6)
C10 Zr1 C4 C5 72(2)
C2 Zr1 C4 C5 -76.8(7)
C8 Zr1 C4 C5 5.8(9)
C6 Zr1 C4 C5 -36.7(9)
C9 Zr1 C4 C5 41.9(9)
C7 Zr1 C4 C5 -71.0(10)
C3 Zr1 C4 C5 -115.3(9)
P1 Zr1 C4 C5 -152.0(6)
Si2 Zr1 C4 C5 86.6(6)
C2 C1 C5 C4 0.1(12)
Zr1 C1 C5 C4 -66.7(7)
C2 C1 C5 Zr1 66.8(8)
C3 C4 C5 C1 0.4(11)
Zr1 C4 C5 C1 65.8(8)
C3 C4 C5 Zr1 -65.5(6)
C10 Zr1 C5 C1 79.6(10)
C2 Zr1 C5 C1 -36.9(7)
C8 Zr1 C5 C1 69.8(9)
C6 Zr1 C5 C1 37.3(9)
C9 Zr1 C5 C1 91.7(8)
C7 Zr1 C5 C1 33.2(10)
C3 Zr1 C5 C1 -78.2(8)
C4 Zr1 C5 C1 -114.9(11)
P1 Zr1 C5 C1 -77.4(8)
Si2 Zr1 C5 C1 158.9(8)
C1 Zr1 C5 C4 114.9(11)
C10 Zr1 C5 C4 -165.5(6)
C2 Zr1 C5 C4 78.1(6)
C8 Zr1 C5 C4 -175.3(7)
C6 Zr1 C5 C4 152.3(6)
C9 Zr1 C5 C4 -153.3(6)
C7 Zr1 C5 C4 148.1(6)
C3 Zr1 C5 C4 36.7(5)
P1 Zr1 C5 C4 37.6(7)
Si2 Zr1 C5 C4 -86.2(6)
C1 Zr1 C6 C7 -156.3(9)
C10 Zr1 C6 C7 35.7(6)
C2 Zr1 C6 C7 -123.5(9)
C8 Zr1 C6 C7 109.6(10)
C9 Zr1 C6 C7 73.7(7)
C5 Zr1 C6 C7 -174.4(8)
C3 Zr1 C6 C7 -118.5(7)
C4 Zr1 C6 C7 -155.0(6)
P1 Zr1 C6 C7 -38.0(8)
Si2 Zr1 C6 C7 101.9(9)
C1 Zr1 C6 C8 94.2(10)
C10 Zr1 C6 C8 -73.9(7)
C2 Zr1 C6 C8 126.9(10)
C9 Zr1 C6 C8 -35.8(6)
C7 Zr1 C6 C8 -109.6(10)
C5 Zr1 C6 C8 76.0(9)
C3 Zr1 C6 C8 131.9(8)
C4 Zr1 C6 C8 95.4(8)
P1 Zr1 C6 C8 -147.5(9)
Si2 Zr1 C6 C8 -7.7(11)
C8 C6 C7 C10 2.4(12)
Zr1 C6 C7 C10 -65.4(7)
C8 C6 C7 Zr1 67.8(8)
C1 Zr1 C7 C10 140.4(8)
C2 Zr1 C7 C10 174.3(8)
C8 Zr1 C7 C10 75.1(8)
C6 Zr1 C7 C10 115.9(10)
C9 Zr1 C7 C10 35.9(7)
C5 Zr1 C7 C10 123.6(9)
C3 Zr1 C7 C10 -162.0(7)
C4 Zr1 C7 C10 169.5(8)
P1 Zr1 C7 C10 -103.2(8)
Si2 Zr1 C7 C10 16.0(9)
C1 Zr1 C7 C6 24.4(9)
C10 Zr1 C7 C6 -115.9(10)
C2 Zr1 C7 C6 58.4(9)
C8 Zr1 C7 C6 -40.9(6)
C9 Zr1 C7 C6 -80.0(7)
C5 Zr1 C7 C6 7.6(11)
C3 Zr1 C7 C6 82.1(8)
C4 Zr1 C7 C6 53.5(11)
P1 Zr1 C7 C6 140.9(9)
Si2 Zr1 C7 C6 -99.9(9)
C7 C6 C8 C9 -0.3(13)
Zr1 C6 C8 C9 68.3(8)
C7 C6 C8 Zr1 -68.7(7)
C1 Zr1 C8 C9 166.5(9)
C10 Zr1 C8 C9 -34.5(7)
C2 Zr1 C8 C9 -169.1(9)
C6 Zr1 C8 C9 -113.6(10)
C7 Zr1 C8 C9 -74.4(7)
C5 Zr1 C8 C9 138.1(9)
C3 Zr1 C8 C9 176.1(7)
C4 Zr1 C8 C9 134.9(7)
P1 Zr1 C8 C9 -72.3(11)
Si2 Zr1 C8 C9 60.0(9)
C1 Zr1 C8 C6 -79.9(10)
C10 Zr1 C8 C6 79.1(7)
C2 Zr1 C8 C6 -55.5(9)
C9 Zr1 C8 C6 113.6(10)
C7 Zr1 C8 C6 39.2(6)
C5 Zr1 C8 C6 -108.4(9)
C3 Zr1 C8 C6 -70.4(9)
C4 Zr1 C8 C6 -111.5(8)
P1 Zr1 C8 C6 41.3(12)
Si2 Zr1 C8 C6 173.6(9)
C6 C8 C9 C10 -1.9(14)
Zr1 C8 C9 C10 65.1(8)
C6 C8 C9 Zr1 -67.1(8)
C1 Zr1 C9 C10 -132.6(9)
C2 Zr1 C9 C10 -103.3(11)
C8 Zr1 C9 C10 -118.2(11)
C6 Zr1 C9 C10 -78.7(8)
C7 Zr1 C9 C10 -37.3(7)
C5 Zr1 C9 C10 -165.5(8)
C3 Zr1 C9 C10 -129.6(16)
C4 Zr1 C9 C10 171.0(7)
P1 Zr1 C9 C10 5.7(10)
Si2 Zr1 C9 C10 125.6(9)
C1 Zr1 C9 C8 -14.4(10)
C10 Zr1 C9 C8 118.2(11)
C2 Zr1 C9 C8 14.9(12)
C6 Zr1 C9 C8 39.5(7)
C7 Zr1 C9 C8 80.8(8)
C5 Zr1 C9 C8 -47.3(10)
C3 Zr1 C9 C8 -11(2)
C4 Zr1 C9 C8 -70.9(9)
P1 Zr1 C9 C8 123.9(9)
Si2 Zr1 C9 C8 -116.3(10)
C8 C9 C10 C7 3.5(14)
Zr1 C9 C10 C7 68.8(7)
C8 C9 C10 Zr1 -65.3(9)
C6 C7 C10 C9 -3.7(12)
Zr1 C7 C10 C9 -69.2(8)
C6 C7 C10 Zr1 65.5(7)
C1 Zr1 C10 C9 62.5(11)
C2 Zr1 C10 C9 107.1(10)
C8 Zr1 C10 C9 35.0(7)
C6 Zr1 C10 C9 77.8(8)
C7 Zr1 C10 C9 114.8(11)
C5 Zr1 C10 C9 22.5(13)
C3 Zr1 C10 C9 152.2(10)
C4 Zr1 C10 C9 -38(3)
P1 Zr1 C10 C9 -174.7(9)
Si2 Zr1 C10 C9 -51.9(9)
C1 Zr1 C10 C7 -52.2(10)
C2 Zr1 C10 C7 -7.7(11)
C8 Zr1 C10 C7 -79.7(8)
C6 Zr1 C10 C7 -36.9(7)
C9 Zr1 C10 C7 -114.8(11)
C5 Zr1 C10 C7 -92.3(10)
C3 Zr1 C10 C7 37.5(13)
C4 Zr1 C10 C7 -152.3(19)
P1 Zr1 C10 C7 70.5(8)
Si2 Zr1 C10 C7 -166.7(7)
